data_7109771
loop_
_publ_author_name
'Alberto Hernan-Gomez'
'Tyne D. Bradley'
'Alan R. Kennedy'
'Zoe Livingstone'
'Stuart D. Robertson'
'Eva Hevia'

_publ_section_title
;
 Developing catalytic applications of cooperative bimetallics: competitive
 hydroamination/trimerization reactions of isocyanates catalysed by sodium
 magnesiates
;
_journal_name_full Chem.Commun.
_journal_page_first 8659
_journal_paper_doi 10.1039/c3cc45167d
_journal_volume 49
_journal_year 2013
_chemical_formula_moiety 'C63 H81 Mg N6 Na O6'
_chemical_formula_sum 'C63 H81 Mg N6 Na O6'
_chemical_formula_weight 1065.64
_chemical_name_systematic
; 
 ? 
;
_space_group_IT_number 146
_symmetry_cell_setting trigonal
_symmetry_space_group_name_Hall 'R 3'
_symmetry_space_group_name_H-M 'R 3 :H'
_atom_sites_solution_hydrogens geom
_atom_sites_solution_primary direct
_atom_sites_solution_secondary difmap
_audit_creation_method SHELXL-97
_cell_angle_alpha 90.00
_cell_angle_beta 90.00
_cell_angle_gamma 120.00
_cell_formula_units_Z 3
_cell_length_a 20.8559(6)
_cell_length_b 20.8559(6)
_cell_length_c 11.8574(4)
_cell_measurement_reflns_used 12971
_cell_measurement_temperature 123(2)
_cell_measurement_theta_max 30.2960
_cell_measurement_theta_min 2.8294
_cell_volume 4466.6(2)
_computing_cell_refinement
;
CrysAlisPro, Oxford Diffraction Ltd.,
Version 1.171.33.55 (release 05-01-2010 CrysAlis171 .NET)
(compiled Jan  5 2010,16:28:46)
;
_computing_data_collection
;
CrysAlisPro, Oxford Diffraction Ltd.,
Version 1.171.33.55 (release 05-01-2010 CrysAlis171 .NET)
(compiled Jan  5 2010,16:28:46)
;
_computing_data_reduction
;
CrysAlisPro, Oxford Diffraction Ltd.,
Version 1.171.33.55 (release 05-01-2010 CrysAlis171 .NET)
(compiled Jan  5 2010,16:28:46)
;
_computing_structure_refinement 'SHELXL-97 (Sheldrick, 1997)'
_computing_structure_solution 'SHELXS-97 (Sheldrick, 1990)'
_diffrn_ambient_temperature 123(2)
_diffrn_measured_fraction_theta_full 0.999
_diffrn_measured_fraction_theta_max 0.950
_diffrn_measurement_device_type 'Oxford Diffraction Gemini S'
_diffrn_measurement_method 'omega scans'
_diffrn_radiation_monochromator graphite
_diffrn_radiation_source 'fine-focus sealed tube'
_diffrn_radiation_type MoK\a
_diffrn_radiation_wavelength 0.71073
_diffrn_reflns_av_R_equivalents 0.0274
_diffrn_reflns_av_sigmaI/netI 0.0274
_diffrn_reflns_limit_h_max 29
_diffrn_reflns_limit_h_min -27
_diffrn_reflns_limit_k_max 28
_diffrn_reflns_limit_k_min -28
_diffrn_reflns_limit_l_max 16
_diffrn_reflns_limit_l_min -16
_diffrn_reflns_number 23200
_diffrn_reflns_theta_full 27.50
_diffrn_reflns_theta_max 30.37
_diffrn_reflns_theta_min 2.84
_exptl_absorpt_coefficient_mu 0.092
_exptl_absorpt_correction_T_max 1.00000
_exptl_absorpt_correction_T_min 0.94259
_exptl_absorpt_correction_type multi-scan
_exptl_absorpt_process_details
;
CrysAlisPro, Oxford Diffraction Ltd.,
Version 1.171.33.55 (release 05-01-2010 CrysAlis171 .NET)
(compiled Jan  5 2010,16:28:46)
Empirical absorption correction using spherical harmonics,
 implemented in SCALE3 ABSPACK scaling algorithm.
;
_exptl_crystal_colour colourless
_exptl_crystal_density_diffrn 1.189
_exptl_crystal_density_method 'not measured'
_exptl_crystal_description block
_exptl_crystal_F_000 1716
_exptl_crystal_size_max 0.24
_exptl_crystal_size_mid 0.18
_exptl_crystal_size_min 0.16
_refine_diff_density_max 0.241
_refine_diff_density_min -0.267
_refine_diff_density_rms 0.037
_refine_ls_abs_structure_details 'Flack H D (1983), Acta Cryst. A39, 876-881'
_refine_ls_abs_structure_Flack 0.04(17)
_refine_ls_extinction_method none
_refine_ls_goodness_of_fit_ref 1.077
_refine_ls_hydrogen_treatment constr
_refine_ls_matrix_type full
_refine_ls_number_parameters 232
_refine_ls_number_reflns 5471
_refine_ls_number_restraints 10
_refine_ls_restrained_S_all 1.092
_refine_ls_R_factor_all 0.0389
_refine_ls_R_factor_gt 0.0344
_refine_ls_shift/su_max 0.002
_refine_ls_shift/su_mean 0.000
_refine_ls_structure_factor_coef Fsqd
_refine_ls_weighting_details 'calc w=1/[\s^2^(Fo^2^)+(0.0554P)^2^+0.0000P] where P=(Fo^2^+2Fc^2^)/3'
_refine_ls_weighting_scheme calc
_refine_ls_wR_factor_gt 0.0860
_refine_ls_wR_factor_ref 0.0870
_reflns_number_gt 4944
_reflns_number_total 5471
_reflns_threshold_expression I>2sigma(I)
_cod_data_source_file c3cc45167d.txt
_cod_data_source_block srzl1010
_cod_original_sg_symbol_H-M 'R 3'
_cod_database_code 7109771

loop_
_symmetry_equiv_pos_as_xyz
'x, y, z'
'-y, x-y, z'
'-x+y, -x, z'
'x+2/3, y+1/3, z+1/3'
'-y+2/3, x-y+1/3, z+1/3'
'-x+y+2/3, -x+1/3, z+1/3'
'x+1/3, y+2/3, z+2/3'
'-y+1/3, x-y+2/3, z+2/3'
'-x+y+1/3, -x+2/3, z+2/3'

loop_
_atom_site_label
_atom_site_type_symbol
_atom_site_fract_x
_atom_site_fract_y
_atom_site_fract_z
_atom_site_U_iso_or_equiv
_atom_site_adp_type
_atom_site_occupancy
_atom_site_symmetry_multiplicity
_atom_site_calc_flag
_atom_site_refinement_flags
_atom_site_disorder_assembly
_atom_site_disorder_group
Na1 Na 0.3333 0.6667 0.93223(7) 0.02060(18) Uani 1 3 d S . .
Mg1 Mg 0.3333 0.6667 1.19355(6) 0.01326(14) Uani 1 3 d S . .
O1 O 0.43884(6) 0.70564(6) 0.81482(9) 0.0325(2) Uani 1 1 d D . .
O2 O 0.42193(4) 0.73352(4) 1.07943(7) 0.01616(17) Uani 1 1 d . . .
N1 N 0.49463(5) 0.86078(5) 1.10360(9) 0.0167(2) Uani 1 1 d . . .
N2 N 0.41736(5) 0.77587(5) 1.24922(9) 0.01523(19) Uani 1 1 d . . .
C1 C 0.46399(7) 0.90609(6) 1.07692(10) 0.0187(2) Uani 1 1 d . . .
C2 C 0.50545(7) 0.98270(7) 1.09215(12) 0.0233(3) Uani 1 1 d . . .
H2A H 0.5554 1.0051 1.1166 0.028 Uiso 1 1 calc R B .
C3 C 0.47354(9) 1.02607(8) 1.07147(14) 0.0324(3) Uani 1 1 d . . .
H3A H 0.5021 1.0782 1.0812 0.039 Uiso 1 1 calc R . .
C4 C 0.40065(9) 0.99427(8) 1.03685(15) 0.0367(4) Uani 1 1 d . . .
H4A H 0.3791 1.0243 1.0227 0.044 Uiso 1 1 calc R B .
C5 C 0.35933(8) 0.91822(8) 1.02304(15) 0.0332(3) Uani 1 1 d . . .
H5A H 0.3090 0.8960 1.0003 0.040 Uiso 1 1 calc R . .
C6 C 0.39059(7) 0.87406(7) 1.04200(12) 0.0237(3) Uani 1 1 d . . .
H6A H 0.3620 0.8220 1.0312 0.028 Uiso 1 1 calc R B .
C7 C 0.56610(6) 0.87667(6) 1.07341(10) 0.0172(2) Uani 1 1 d . . .
C8 C 0.59593(7) 0.83682(7) 1.12293(11) 0.0203(2) Uani 1 1 d . . .
H8A H 0.5674 0.7990 1.1759 0.024 Uiso 1 1 calc R B .
C9 C 0.66663(8) 0.85173(8) 1.09581(13) 0.0282(3) Uani 1 1 d . . .
H9A H 0.6861 0.8239 1.1301 0.034 Uiso 1 1 calc R . .
C10 C 0.70905(8) 0.90673(9) 1.01928(14) 0.0343(3) Uani 1 1 d . . .
H10A H 0.7578 0.9173 1.0013 0.041 Uiso 1 1 calc R B .
C11 C 0.67959(8) 0.94630(8) 0.96907(13) 0.0319(3) Uani 1 1 d . . .
H11A H 0.7086 0.9842 0.9165 0.038 Uiso 1 1 calc R . .
C12 C 0.60869(7) 0.93157(7) 0.99410(12) 0.0237(3) Uani 1 1 d . . .
H12A H 0.5890 0.9585 0.9577 0.028 Uiso 1 1 calc R B .
C13 C 0.44365(6) 0.78797(6) 1.14748(10) 0.0143(2) Uani 1 1 d . . .
C14 C 0.43895(6) 0.82994(6) 1.34230(10) 0.0181(2) Uani 1 1 d . . .
C15 C 0.51961(7) 0.89290(7) 1.34233(12) 0.0245(3) Uani 1 1 d . . .
H15A H 0.5524 0.8725 1.3297 0.037 Uiso 1 1 calc R B .
H15B H 0.5312 0.9184 1.4152 0.037 Uiso 1 1 calc R . .
H15C H 0.5268 0.9281 1.2821 0.037 Uiso 1 1 calc R . .
C16 C 0.38679(8) 0.86146(9) 1.34412(13) 0.0315(3) Uani 1 1 d . . .
H16A H 0.3955 0.8923 1.2772 0.047 Uiso 1 1 calc R B .
H16B H 0.3960 0.8916 1.4121 0.047 Uiso 1 1 calc R . .
H16C H 0.3354 0.8207 1.3442 0.047 Uiso 1 1 calc R . .
C17 C 0.42754(9) 0.78489(8) 1.44949(12) 0.0285(3) Uani 1 1 d . . .
H17A H 0.3761 0.7443 1.4530 0.043 Uiso 1 1 calc R B .
H17B H 0.4383 0.8169 1.5155 0.043 Uiso 1 1 calc R . .
H17C H 0.4609 0.7645 1.4487 0.043 Uiso 1 1 calc R . .
C20 C 0.50936(8) 0.77113(8) 0.83207(13) 0.0331(3) Uani 1 1 d D B .
H20A H 0.5276 0.7715 0.9092 0.040 Uiso 1 1 calc R A 1
H20B H 0.5049 0.8159 0.8223 0.040 Uiso 1 1 calc R A 1
C21 C 0.5627(3) 0.7700(3) 0.7446(4) 0.0542(13) Uiso 0.50 1 d PD B 1
H21A H 0.6070 0.7735 0.7813 0.065 Uiso 0.50 1 calc PR B 1
H21B H 0.5787 0.8113 0.6902 0.065 Uiso 0.50 1 calc PR B 1
C22 C 0.5165(2) 0.6951(2) 0.6865(4) 0.0430(10) Uiso 0.50 1 d PD B 1
H22A H 0.5240 0.7004 0.6038 0.052 Uiso 0.50 1 calc PR B 1
H22B H 0.5308 0.6592 0.7140 0.052 Uiso 0.50 1 calc PR B 1
C23 C 0.43973(17) 0.67029(18) 0.7144(3) 0.0323(7) Uiso 0.50 1 d PD B 1
H23C H 0.4161 0.6831 0.6528 0.039 Uiso 0.50 1 calc PR B 1
H23D H 0.4120 0.6159 0.7247 0.039 Uiso 0.50 1 calc PR B 1
C21A C 0.5514(2) 0.77878(18) 0.7243(3) 0.0289(8) Uiso 0.50 1 d PD B 2
H21C H 0.6052 0.8130 0.7330 0.035 Uiso 0.50 1 calc PR B 2
H21D H 0.5324 0.7948 0.6601 0.035 Uiso 0.50 1 calc PR B 2
C22A C 0.5320(2) 0.6957(2) 0.7125(4) 0.0375(9) Uiso 0.50 1 d PD B 2
H22C H 0.5386 0.6839 0.6340 0.045 Uiso 0.50 1 calc PR B 2
H22D H 0.5625 0.6843 0.7637 0.045 Uiso 0.50 1 calc PR B 2
C23A C 0.45144(17) 0.65487(17) 0.7469(3) 0.0320(6) Uiso 0.50 1 d PD B 2
H23A H 0.4193 0.6393 0.6793 0.038 Uiso 0.50 1 calc PR B 2
H23B H 0.4402 0.6102 0.7911 0.038 Uiso 0.50 1 calc PR B 2

loop_
_atom_site_aniso_label
_atom_site_aniso_U_11
_atom_site_aniso_U_22
_atom_site_aniso_U_33
_atom_site_aniso_U_23
_atom_site_aniso_U_13
_atom_site_aniso_U_12
Na1 0.0236(3) 0.0236(3) 0.0147(4) 0.000 0.000 0.01179(13)
Mg1 0.01288(19) 0.01288(19) 0.0140(3) 0.000 0.000 0.00644(9)
O1 0.0286(5) 0.0323(5) 0.0287(5) -0.0121(4) 0.0025(4) 0.0094(4)
O2 0.0155(4) 0.0152(4) 0.0165(4) -0.0008(3) 0.0002(3) 0.0067(3)
N1 0.0125(4) 0.0113(4) 0.0243(5) 0.0025(4) 0.0017(4) 0.0045(4)
N2 0.0140(4) 0.0147(4) 0.0167(5) -0.0015(4) -0.0003(4) 0.0069(4)
C1 0.0199(6) 0.0157(5) 0.0209(6) 0.0027(4) 0.0010(5) 0.0093(5)
C2 0.0218(6) 0.0163(6) 0.0298(7) 0.0023(5) 0.0013(5) 0.0081(5)
C3 0.0356(8) 0.0169(6) 0.0454(9) 0.0040(6) 0.0020(6) 0.0137(6)
C4 0.0381(8) 0.0274(7) 0.0549(11) 0.0079(7) 0.0009(7) 0.0241(7)
C5 0.0237(7) 0.0278(7) 0.0503(10) 0.0057(6) -0.0041(6) 0.0147(6)
C6 0.0205(6) 0.0174(6) 0.0321(7) 0.0013(5) -0.0037(5) 0.0086(5)
C7 0.0149(5) 0.0151(5) 0.0182(6) -0.0023(4) 0.0012(4) 0.0051(4)
C8 0.0178(6) 0.0211(6) 0.0206(6) 0.0000(5) 0.0018(5) 0.0086(5)
C9 0.0219(6) 0.0336(7) 0.0324(8) -0.0027(6) -0.0001(5) 0.0165(6)
C10 0.0190(6) 0.0392(8) 0.0417(9) -0.0020(6) 0.0088(6) 0.0124(6)
C11 0.0274(7) 0.0277(7) 0.0328(8) 0.0044(6) 0.0150(6) 0.0079(6)
C12 0.0238(6) 0.0200(6) 0.0247(7) 0.0024(5) 0.0054(5) 0.0090(5)
C13 0.0102(5) 0.0128(5) 0.0193(6) 0.0009(4) -0.0008(4) 0.0053(4)
C14 0.0187(6) 0.0182(5) 0.0173(6) -0.0048(4) -0.0006(4) 0.0093(5)
C15 0.0218(6) 0.0222(6) 0.0233(7) -0.0071(5) -0.0038(5) 0.0063(5)
C16 0.0305(7) 0.0377(8) 0.0354(8) -0.0115(6) 0.0000(6) 0.0240(6)
C17 0.0350(8) 0.0287(7) 0.0174(6) -0.0036(5) 0.0007(5) 0.0126(6)
C20 0.0318(7) 0.0289(7) 0.0304(8) -0.0062(6) -0.0032(6) 0.0090(6)

loop_
_atom_type_symbol
_atom_type_description
_atom_type_scat_dispersion_real
_atom_type_scat_dispersion_imag
_atom_type_scat_source
Na Na 0.0362 0.0249 'International Tables Vol C Tables 4.2.6.8 and 6.1.1.4'
Mg Mg 0.0486 0.0363 'International Tables Vol C Tables 4.2.6.8 and 6.1.1.4'
O O 0.0106 0.0060 'International Tables Vol C Tables 4.2.6.8 and 6.1.1.4'
N N 0.0061 0.0033 'International Tables Vol C Tables 4.2.6.8 and 6.1.1.4'
C C 0.0033 0.0016 'International Tables Vol C Tables 4.2.6.8 and 6.1.1.4'
H H 0.0000 0.0000 'International Tables Vol C Tables 4.2.6.8 and 6.1.1.4'

loop_
_geom_angle_atom_site_label_1
_geom_angle_atom_site_label_2
_geom_angle_atom_site_label_3
_geom_angle
_geom_angle_site_symmetry_1
_geom_angle_site_symmetry_3
O1 Na1 O1 89.18(5) 2_665 3_565
O1 Na1 O1 89.18(5) 2_665 .
O1 Na1 O1 89.18(5) 3_565 .
O1 Na1 O2 85.16(3) 2_665 2_665
O1 Na1 O2 118.20(4) 3_565 2_665
O1 Na1 O2 151.87(3) . 2_665
O1 Na1 O2 118.20(4) 2_665 .
O1 Na1 O2 151.87(3) 3_565 .
O1 Na1 O2 85.16(3) . .
O2 Na1 O2 73.50(4) 2_665 .
O1 Na1 O2 151.87(3) 2_665 3_565
O1 Na1 O2 85.16(3) 3_565 3_565
O1 Na1 O2 118.20(4) . 3_565
O2 Na1 O2 73.50(4) 2_665 3_565
O2 Na1 O2 73.50(4) . 3_565
O1 Na1 Mg1 125.84(3) 2_665 .
O1 Na1 Mg1 125.84(3) 3_565 .
O1 Na1 Mg1 125.84(3) . .
O2 Na1 Mg1 43.70(2) 2_665 .
O2 Na1 Mg1 43.70(2) . .
O2 Na1 Mg1 43.70(2) 3_565 .
O2 Mg1 O2 84.53(4) 2_665 .
O2 Mg1 O2 84.53(4) 2_665 3_565
O2 Mg1 O2 84.53(4) . 3_565
O2 Mg1 N2 61.89(3) 2_665 2_665
O2 Mg1 N2 143.84(4) . 2_665
O2 Mg1 N2 103.83(3) 3_565 2_665
O2 Mg1 N2 103.83(3) 2_665 .
O2 Mg1 N2 61.89(3) . .
O2 Mg1 N2 143.84(4) 3_565 .
N2 Mg1 N2 111.16(3) 2_665 .
O2 Mg1 N2 143.84(4) 2_665 3_565
O2 Mg1 N2 103.83(3) . 3_565
O2 Mg1 N2 61.89(3) 3_565 3_565
N2 Mg1 N2 111.16(3) 2_665 3_565
N2 Mg1 N2 111.16(3) . 3_565
O2 Mg1 C13 30.94(4) 2_665 2_665
O2 Mg1 C13 115.29(4) . 2_665
O2 Mg1 C13 90.86(4) 3_565 2_665
N2 Mg1 C13 31.44(4) 2_665 2_665
N2 Mg1 C13 114.50(3) . 2_665
N2 Mg1 C13 129.74(4) 3_565 2_665
O2 Mg1 C13 90.86(4) 2_665 .
O2 Mg1 C13 30.94(4) . .
O2 Mg1 C13 115.29(4) 3_565 .
N2 Mg1 C13 129.74(4) 2_665 .
N2 Mg1 C13 31.44(4) . .
N2 Mg1 C13 114.50(4) 3_565 .
C13 Mg1 C13 115.31(2) 2_665 .
O2 Mg1 C13 115.29(4) 2_665 3_565
O2 Mg1 C13 90.86(4) . 3_565
O2 Mg1 C13 30.94(3) 3_565 3_565
N2 Mg1 C13 114.50(4) 2_665 3_565
N2 Mg1 C13 129.74(4) . 3_565
N2 Mg1 C13 31.44(4) 3_565 3_565
C13 Mg1 C13 115.31(2) 2_665 3_565
C13 Mg1 C13 115.31(2) . 3_565
O2 Mg1 Na1 50.95(3) 2_665 .
O2 Mg1 Na1 50.95(3) . .
O2 Mg1 Na1 50.95(3) 3_565 .
N2 Mg1 Na1 107.72(3) 2_665 .
N2 Mg1 Na1 107.72(3) . .
N2 Mg1 Na1 107.72(3) 3_565 .
C13 Mg1 Na1 77.30(3) 2_665 .
C13 Mg1 Na1 77.30(3) . .
C13 Mg1 Na1 77.30(3) 3_565 .
C23 O1 C20 110.11(16) . .
C20 O1 C23A 107.42(15) . .
C23 O1 Na1 124.71(14) . .
C20 O1 Na1 125.07(9) . .
C23A O1 Na1 123.26(13) . .
C13 O2 Mg1 89.24(7) . .
C13 O2 Na1 143.04(7) . .
Mg1 O2 Na1 85.35(3) . .
C7 N1 C1 124.50(10) . .
C7 N1 C13 118.45(9) . .
C1 N1 C13 116.16(9) . .
C13 N2 C14 127.47(10) . .
C13 N2 Mg1 87.84(7) . .
C14 N2 Mg1 143.75(8) . .
C6 C1 C2 119.38(11) . .
C6 C1 N1 120.06(10) . .
C2 C1 N1 120.43(11) . .
C3 C2 C1 119.91(13) . .
C3 C2 H2A 120.0 . .
C1 C2 H2A 120.0 . .
C4 C3 C2 120.73(13) . .
C4 C3 H3A 119.6 . .
C2 C3 H3A 119.6 . .
C3 C4 C5 119.32(13) . .
C3 C4 H4A 120.3 . .
C5 C4 H4A 120.3 . .
C4 C5 C6 120.75(13) . .
C4 C5 H5A 119.6 . .
C6 C5 H5A 119.6 . .
C5 C6 C1 119.90(12) . .
C5 C6 H6A 120.0 . .
C1 C6 H6A 120.0 . .
C8 C7 N1 119.38(10) . .
C8 C7 C12 118.71(11) . .
N1 C7 C12 121.91(11) . .
C9 C8 C7 120.77(12) . .
C9 C8 H8A 119.6 . .
C7 C8 H8A 119.6 . .
C10 C9 C8 120.48(13) . .
C10 C9 H9A 119.8 . .
C8 C9 H9A 119.8 . .
C9 C10 C11 119.11(12) . .
C9 C10 H10A 120.4 . .
C11 C10 H10A 120.4 . .
C12 C11 C10 121.23(13) . .
C12 C11 H11A 119.4 . .
C10 C11 H11A 119.4 . .
C11 C12 C7 119.69(13) . .
C11 C12 H12A 120.2 . .
C7 C12 H12A 120.2 . .
O2 C13 N2 119.16(10) . .
O2 C13 N1 117.00(10) . .
N2 C13 N1 123.80(10) . .
O2 C13 Mg1 59.82(6) . .
N2 C13 Mg1 60.73(6) . .
N1 C13 Mg1 165.57(8) . .
N2 C14 C16 109.16(10) . .
N2 C14 C17 104.94(10) . .
C16 C14 C17 109.14(11) . .
N2 C14 C15 116.06(10) . .
C16 C14 C15 110.15(11) . .
C17 C14 C15 107.09(11) . .
C14 C15 H15A 109.5 . .
C14 C15 H15B 109.5 . .
H15A C15 H15B 109.5 . .
C14 C15 H15C 109.5 . .
H15A C15 H15C 109.5 . .
H15B C15 H15C 109.5 . .
C14 C16 H16A 109.5 . .
C14 C16 H16B 109.5 . .
H16A C16 H16B 109.5 . .
C14 C16 H16C 109.5 . .
H16A C16 H16C 109.5 . .
H16B C16 H16C 109.5 . .
C14 C17 H17A 109.5 . .
C14 C17 H17B 109.5 . .
H17A C17 H17B 109.5 . .
C14 C17 H17C 109.5 . .
H17A C17 H17C 109.5 . .
H17B C17 H17C 109.5 . .
O1 C20 C21A 104.12(16) . .
O1 C20 C21 107.2(2) . .
O1 C20 H20A 110.3 . .
C21A C20 H20A 125.4 . .
C21 C20 H20A 110.3 . .
O1 C20 H20B 110.3 . .
C21A C20 H20B 97.1 . .
C21 C20 H20B 110.3 . .
H20A C20 H20B 108.5 . .
C20 C21 C22 103.3(3) . .
C20 C21 H21A 111.1 . .
C22 C21 H21A 111.1 . .
C20 C21 H21B 111.1 . .
C22 C21 H21B 111.1 . .
H21A C21 H21B 109.1 . .
C23 C22 C21 106.3(3) . .
C23 C22 H22A 110.5 . .
C21 C22 H22A 110.5 . .
C23 C22 H22B 110.5 . .
C21 C22 H22B 110.5 . .
H22A C22 H22B 108.7 . .
O1 C23 C22 107.9(3) . .
O1 C23 H23C 110.1 . .
C22 C23 H23C 110.1 . .
O1 C23 H23D 110.1 . .
C22 C23 H23D 110.1 . .
H23C C23 H23D 108.4 . .
C20 C21A C22A 98.2(2) . .
C20 C21A H21C 112.1 . .
C22A C21A H21C 112.1 . .
C20 C21A H21D 112.1 . .
C22A C21A H21D 112.1 . .
H21C C21A H21D 109.8 . .
C23A C22A C21A 101.4(3) . .
C23A C22A H22C 111.5 . .
C21A C22A H22C 111.5 . .
C23A C22A H22D 111.5 . .
C21A C22A H22D 111.5 . .
H22C C22A H22D 109.3 . .
O1 C23A C22A 107.1(2) . .
O1 C23A H23A 110.3 . .
C22A C23A H23A 110.3 . .
O1 C23A H23B 110.3 . .
C22A C23A H23B 110.3 . .
H23A C23A H23B 108.6 . .

loop_
_geom_bond_atom_site_label_1
_geom_bond_atom_site_label_2
_geom_bond_distance
_geom_bond_site_symmetry_2
Na1 O1 2.3775(11) 2_665
Na1 O1 2.3775(12) 3_565
Na1 O1 2.3775(12) .
Na1 O2 2.4142(10) 2_665
Na1 O2 2.4142(10) .
Na1 O2 2.4142(10) 3_565
Na1 Mg1 3.0986(11) .
Mg1 O2 2.1477(9) 2_665
Mg1 O2 2.1477(9) .
Mg1 O2 2.1477(9) 3_565
Mg1 N2 2.1686(10) 2_665
Mg1 N2 2.1686(10) .
Mg1 N2 2.1686(10) 3_565
Mg1 C13 2.4842(11) 2_665
Mg1 C13 2.4842(11) .
Mg1 C13 2.4842(11) 3_565
O1 C23 1.405(3) .
O1 C20 1.4358(18) .
O1 C23A 1.455(3) .
O2 C13 1.2772(14) .
N1 C7 1.4020(15) .
N1 C1 1.4161(15) .
N1 C13 1.4466(14) .
N2 C13 1.2966(15) .
N2 C14 1.4782(15) .
C1 C6 1.3923(17) .
C1 C2 1.3970(17) .
C2 C3 1.3866(19) .
C2 H2A 0.9500 .
C3 C4 1.383(2) .
C3 H3A 0.9500 .
C4 C5 1.385(2) .
C4 H4A 0.9500 .
C5 C6 1.3872(19) .
C5 H5A 0.9500 .
C6 H6A 0.9500 .
C7 C8 1.3926(17) .
C7 C12 1.4027(18) .
C8 C9 1.3842(18) .
C8 H8A 0.9500 .
C9 C10 1.381(2) .
C9 H9A 0.9500 .
C10 C11 1.386(2) .
C10 H10A 0.9500 .
C11 C12 1.384(2) .
C11 H11A 0.9500 .
C12 H12A 0.9500 .
C14 C16 1.5268(18) .
C14 C17 1.5269(19) .
C14 C15 1.5315(17) .
C15 H15A 0.9800 .
C15 H15B 0.9800 .
C15 H15C 0.9800 .
C16 H16A 0.9800 .
C16 H16B 0.9800 .
C16 H16C 0.9800 .
C17 H17A 0.9800 .
C17 H17B 0.9800 .
C17 H17C 0.9800 .
C20 C21A 1.512(3) .
C20 C21 1.529(5) .
C20 H20A 0.9900 .
C20 H20B 0.9900 .
C21 C22 1.530(5) .
C21 H21A 0.9900 .
C21 H21B 0.9900 .
C22 C23 1.453(5) .
C22 H22A 0.9900 .
C22 H22B 0.9900 .
C23 H23C 0.9900 .
C23 H23D 0.9900 .
C21A C22A 1.576(5) .
C21A H21C 0.9900 .
C21A H21D 0.9900 .
C22A C23A 1.511(5) .
C22A H22C 0.9900 .
C22A H22D 0.9900 .
C23A H23A 0.9900 .
C23A H23B 0.9900 .

loop_
_geom_torsion_atom_site_label_1
_geom_torsion_atom_site_label_2
_geom_torsion_atom_site_label_3
_geom_torsion_atom_site_label_4
_geom_torsion
_geom_torsion_site_symmetry_1
_geom_torsion_site_symmetry_4
O1 Na1 Mg1 O2 24.96(4) 2_665 2_665
O1 Na1 Mg1 O2 -95.04(4) 3_565 2_665
O1 Na1 Mg1 O2 144.96(4) . 2_665
O2 Na1 Mg1 O2 120.00(5) . 2_665
O2 Na1 Mg1 O2 -120.00(5) 3_565 2_665
O1 Na1 Mg1 O2 -95.04(4) 2_665 .
O1 Na1 Mg1 O2 144.96(4) 3_565 .
O1 Na1 Mg1 O2 24.96(4) . .
O2 Na1 Mg1 O2 -120.00(5) 2_665 .
O2 Na1 Mg1 O2 120.00(5) 3_565 .
O1 Na1 Mg1 O2 144.96(4) 2_665 3_565
O1 Na1 Mg1 O2 24.96(4) 3_565 3_565
O1 Na1 Mg1 O2 -95.04(4) . 3_565
O2 Na1 Mg1 O2 120.00(5) 2_665 3_565
O2 Na1 Mg1 O2 -120.00(5) . 3_565
O1 Na1 Mg1 N2 51.29(4) 2_665 2_665
O1 Na1 Mg1 N2 -68.71(4) 3_565 2_665
O1 Na1 Mg1 N2 171.29(4) . 2_665
O2 Na1 Mg1 N2 26.33(4) 2_665 2_665
O2 Na1 Mg1 N2 146.33(4) . 2_665
O2 Na1 Mg1 N2 -93.67(4) 3_565 2_665
O1 Na1 Mg1 N2 -68.71(4) 2_665 .
O1 Na1 Mg1 N2 171.29(4) 3_565 .
O1 Na1 Mg1 N2 51.29(4) . .
O2 Na1 Mg1 N2 -93.67(4) 2_665 .
O2 Na1 Mg1 N2 26.33(4) . .
O2 Na1 Mg1 N2 146.33(4) 3_565 .
O1 Na1 Mg1 N2 171.29(4) 2_665 3_565
O1 Na1 Mg1 N2 51.29(4) 3_565 3_565
O1 Na1 Mg1 N2 -68.71(4) . 3_565
O2 Na1 Mg1 N2 146.33(4) 2_665 3_565
O2 Na1 Mg1 N2 -93.67(4) . 3_565
O2 Na1 Mg1 N2 26.33(4) 3_565 3_565
O1 Na1 Mg1 C13 43.27(4) 2_665 2_665
O1 Na1 Mg1 C13 -76.73(4) 3_565 2_665
O1 Na1 Mg1 C13 163.27(4) . 2_665
O2 Na1 Mg1 C13 18.31(4) 2_665 2_665
O2 Na1 Mg1 C13 138.31(4) . 2_665
O2 Na1 Mg1 C13 -101.69(4) 3_565 2_665
O1 Na1 Mg1 C13 -76.73(4) 2_665 .
O1 Na1 Mg1 C13 163.27(4) 3_565 .
O1 Na1 Mg1 C13 43.27(4) . .
O2 Na1 Mg1 C13 -101.69(4) 2_665 .
O2 Na1 Mg1 C13 18.31(4) . .
O2 Na1 Mg1 C13 138.31(4) 3_565 .
O1 Na1 Mg1 C13 163.27(4) 2_665 3_565
O1 Na1 Mg1 C13 43.27(4) 3_565 3_565
O1 Na1 Mg1 C13 -76.73(4) . 3_565
O2 Na1 Mg1 C13 138.31(4) 2_665 3_565
O2 Na1 Mg1 C13 -101.69(4) . 3_565
O2 Na1 Mg1 C13 18.31(4) 3_565 3_565
O1 Na1 O1 C23 -84.2(2) 2_665 .
O1 Na1 O1 C23 5.0(2) 3_565 .
O2 Na1 O1 C23 -162.3(2) 2_665 .
O2 Na1 O1 C23 157.4(2) . .
O2 Na1 O1 C23 89.1(2) 3_565 .
Mg1 Na1 O1 C23 140.4(2) . .
O1 Na1 O1 C20 91.61(14) 2_665 .
O1 Na1 O1 C20 -179.20(12) 3_565 .
O2 Na1 O1 C20 13.49(18) 2_665 .
O2 Na1 O1 C20 -26.78(12) . .
O2 Na1 O1 C20 -95.13(12) 3_565 .
Mg1 Na1 O1 C20 -43.79(13) . .
O1 Na1 O1 C23A -114.54(19) 2_665 .
O1 Na1 O1 C23A -25.3(2) 3_565 .
O2 Na1 O1 C23A 167.3(2) 2_665 .
O2 Na1 O1 C23A 127.1(2) . .
O2 Na1 O1 C23A 58.7(2) 3_565 .
Mg1 Na1 O1 C23A 110.1(2) . .
O2 Mg1 O2 C13 100.90(8) 2_665 .
O2 Mg1 O2 C13 -174.10(7) 3_565 .
N2 Mg1 O2 C13 79.88(9) 2_665 .
N2 Mg1 O2 C13 -7.97(6) . .
N2 Mg1 O2 C13 -114.83(7) 3_565 .
C13 Mg1 O2 C13 97.55(4) 2_665 .
C13 Mg1 O2 C13 -143.77(6) 3_565 .
Na1 Mg1 O2 C13 143.40(7) . .
O2 Mg1 O2 Na1 -42.502(16) 2_665 .
O2 Mg1 O2 Na1 42.502(16) 3_565 .
N2 Mg1 O2 Na1 -63.52(7) 2_665 .
N2 Mg1 O2 Na1 -151.38(4) . .
N2 Mg1 O2 Na1 101.77(4) 3_565 .
C13 Mg1 O2 Na1 -45.86(4) 2_665 .
C13 Mg1 O2 Na1 -143.40(7) . .
C13 Mg1 O2 Na1 72.82(3) 3_565 .
O1 Na1 O2 C13 31.09(14) 2_665 .
O1 Na1 O2 C13 -163.34(12) 3_565 .
O1 Na1 O2 C13 117.55(12) . .
O2 Na1 O2 C13 -43.92(13) 2_665 .
O2 Na1 O2 C13 -121.14(12) 3_565 .
Mg1 Na1 O2 C13 -82.53(12) . .
O1 Na1 O2 Mg1 113.62(4) 2_665 .
O1 Na1 O2 Mg1 -80.81(9) 3_565 .
O1 Na1 O2 Mg1 -159.92(4) . .
O2 Na1 O2 Mg1 38.609(11) 2_665 .
O2 Na1 O2 Mg1 -38.609(11) 3_565 .
O2 Mg1 N2 C13 -68.08(7) 2_665 .
O2 Mg1 N2 C13 7.86(6) . .
O2 Mg1 N2 C13 31.73(10) 3_565 .
N2 Mg1 N2 C13 -132.93(7) 2_665 .
N2 Mg1 N2 C13 102.67(8) 3_565 .
C13 Mg1 N2 C13 -98.93(7) 2_665 .
C13 Mg1 N2 C13 72.89(8) 3_565 .
Na1 Mg1 N2 C13 -15.13(7) . .
O2 Mg1 N2 C14 99.90(13) 2_665 .
O2 Mg1 N2 C14 175.85(14) . .
O2 Mg1 N2 C14 -160.28(12) 3_565 .
N2 Mg1 N2 C14 35.06(14) 2_665 .
N2 Mg1 N2 C14 -89.34(11) 3_565 .
C13 Mg1 N2 C14 69.06(14) 2_665 .
C13 Mg1 N2 C14 167.99(17) . .
C13 Mg1 N2 C14 -119.12(13) 3_565 .
Na1 Mg1 N2 C14 152.86(12) . .
C7 N1 C1 C6 138.91(13) . .
C13 N1 C1 C6 -30.07(16) . .
C7 N1 C1 C2 -45.15(18) . .
C13 N1 C1 C2 145.87(12) . .
C6 C1 C2 C3 -0.6(2) . .
N1 C1 C2 C3 -176.55(13) . .
C1 C2 C3 C4 0.6(2) . .
C2 C3 C4 C5 0.1(3) . .
C3 C4 C5 C6 -0.9(3) . .
C4 C5 C6 C1 1.0(2) . .
C2 C1 C6 C5 -0.2(2) . .
N1 C1 C6 C5 175.79(13) . .
C1 N1 C7 C8 167.03(11) . .
C13 N1 C7 C8 -24.22(16) . .
C1 N1 C7 C12 -13.22(18) . .
C13 N1 C7 C12 155.53(12) . .
N1 C7 C8 C9 -179.30(12) . .
C12 C7 C8 C9 0.94(19) . .
C7 C8 C9 C10 0.3(2) . .
C8 C9 C10 C11 -0.7(2) . .
C9 C10 C11 C12 -0.1(2) . .
C10 C11 C12 C7 1.3(2) . .
C8 C7 C12 C11 -1.71(19) . .
N1 C7 C12 C11 178.54(12) . .
Mg1 O2 C13 N2 13.55(10) . .
Na1 O2 C13 N2 94.79(14) . .
Mg1 O2 C13 N1 -163.95(8) . .
Na1 O2 C13 N1 -82.71(14) . .
Na1 O2 C13 Mg1 81.24(11) . .
C14 N2 C13 O2 175.49(10) . .
Mg1 N2 C13 O2 -13.43(10) . .
C14 N2 C13 N1 -7.18(17) . .
Mg1 N2 C13 N1 163.90(10) . .
C14 N2 C13 Mg1 -171.08(12) . .
C7 N1 C13 O2 -67.10(14) . .
C1 N1 C13 O2 102.58(12) . .
C7 N1 C13 N2 115.52(13) . .
C1 N1 C13 N2 -74.80(14) . .
C7 N1 C13 Mg1 -140.6(3) . .
C1 N1 C13 Mg1 29.1(4) . .
O2 Mg1 C13 O2 -77.85(8) 2_665 .
O2 Mg1 C13 O2 6.50(7) 3_565 .
N2 Mg1 C13 O2 -130.95(7) 2_665 .
N2 Mg1 C13 O2 166.43(10) . .
N2 Mg1 C13 O2 75.56(7) 3_565 .
C13 Mg1 C13 O2 -97.49(6) 2_665 .
C13 Mg1 C13 O2 40.82(8) 3_565 .
Na1 Mg1 C13 O2 -28.33(6) . .
O2 Mg1 C13 N2 115.72(7) 2_665 .
O2 Mg1 C13 N2 -166.43(10) . .
O2 Mg1 C13 N2 -159.93(6) 3_565 .
N2 Mg1 C13 N2 62.62(8) 2_665 .
N2 Mg1 C13 N2 -90.87(8) 3_565 .
C13 Mg1 C13 N2 96.08(8) 2_665 .
C13 Mg1 C13 N2 -125.61(8) 3_565 .
Na1 Mg1 C13 N2 165.24(7) . .
O2 Mg1 C13 N1 3.4(3) 2_665 .
O2 Mg1 C13 N1 81.2(3) . .
O2 Mg1 C13 N1 87.7(3) 3_565 .
N2 Mg1 C13 N1 -49.7(4) 2_665 .
N2 Mg1 C13 N1 -112.4(4) . .
N2 Mg1 C13 N1 156.8(3) 3_565 .
C13 Mg1 C13 N1 -16.3(4) 2_665 .
C13 Mg1 C13 N1 122.0(3) 3_565 .
Na1 Mg1 C13 N1 52.9(3) . .
C13 N2 C14 C16 94.03(14) . .
Mg1 N2 C14 C16 -70.78(16) . .
C13 N2 C14 C17 -149.10(12) . .
Mg1 N2 C14 C17 46.09(16) . .
C13 N2 C14 C15 -31.14(17) . .
Mg1 N2 C14 C15 164.06(10) . .
C23 O1 C20 C21A 7.3(3) . .
C23A O1 C20 C21A 33.7(3) . .
Na1 O1 C20 C21A -169.05(17) . .
C23 O1 C20 C21 -9.6(3) . .
C23A O1 C20 C21 16.9(3) . .
Na1 O1 C20 C21 174.1(2) . .
O1 C20 C21 C22 -4.9(4) . .
C21A C20 C21 C22 -86.4(9) . .
C20 C21 C22 C23 17.0(5) . .
C20 O1 C23 C22 21.0(3) . .
C23A O1 C23 C22 -67.3(5) . .
Na1 O1 C23 C22 -162.7(2) . .
C21 C22 C23 O1 -23.6(4) . .
O1 C20 C21A C22A -45.7(3) . .
C21 C20 C21A C22A 57.4(8) . .
C20 C21A C22A C23A 40.5(3) . .
C23 O1 C23A C22A 94.3(5) . .
C20 O1 C23A C22A -6.1(3) . .
Na1 O1 C23A C22A -163.8(2) . .
C21A C22A C23A O1 -22.4(4) . .
